data_1558759
loop_
_publ_author_name
'He\&s, Merlin'
'Stennett, Thomas'
'Fantuzzi, Felipe'
'Bertermann, R\"udiger'
'Schock, Marvin'
'Sch\"afer, Marius'
'Thiess, Torsten'
'Braunschweig, Holger'

_publ_section_title
;
 Diverse Ring-Opening Reactions of Rhodium \h4-Azaborete Complexes
;
_journal_name_full 'Chemical Science'
_journal_paper_doi 10.1039/D0SC02283G
_journal_year 2020
_chemical_formula_moiety 'C43 H69 B2 Cl N2 P Rh'
_chemical_formula_sum 'C43 H69 B2 Cl N2 P Rh'
_chemical_formula_weight 804.95
_space_group_crystal_system triclinic
_space_group_IT_number 2
_space_group_name_Hall '-P 1'
_space_group_name_H-M_alt 'P -1'
_atom_sites_solution_hydrogens geom
_atom_sites_solution_primary dual
_atom_sites_solution_secondary difmap
_audit_creation_method SHELXL-2017/1
_audit_update_record
;
2020-04-15 deposited with the CCDC.	2020-07-23 downloaded from the CCDC.
;
_cell_angle_alpha 106.938(10)
_cell_angle_beta 91.473(14)
_cell_angle_gamma 96.900(13)
_cell_formula_units_Z 2
_cell_length_a 9.269(3)
_cell_length_b 12.103(3)
_cell_length_c 20.168(7)
_cell_measurement_reflns_used 9250
_cell_measurement_temperature 101(2)
_cell_measurement_theta_max 27.10
_cell_measurement_theta_min 2.22
_cell_volume 2144.3(12)
_computing_cell_refinement 'Saint+ ver. V8.37A (Bruker AXS)'
_computing_data_collection 'APEX2 ver. 2014.9 (Bruker AXS)'
_computing_data_reduction 'Saint+ ver. V8.37A (Bruker AXS)'
_computing_molecular_graphics 'ShelXLe (Huebschle et all, 2011)'
_computing_publication_material 'SHELXL-2017/1 (Sheldrick, 2017)'
_computing_structure_refinement 'SHELXL-2017/1 (Sheldrick, 2017)'
_computing_structure_solution 'SHELXT (Sheldrick, 2014)'
_diffrn_ambient_temperature 101(2)
_diffrn_detector 'CMOS area detector (Photon II)'
_diffrn_detector_area_resol_mean 7.5
_diffrn_measured_fraction_theta_full 0.998
_diffrn_measured_fraction_theta_max 0.998
_diffrn_measurement_device_type 'Bruker D8 Quest'
_diffrn_measurement_method '\f and \w scans'
_diffrn_radiation_monochromator 'multi-layer mirror'
_diffrn_radiation_type MoK\a
_diffrn_radiation_wavelength 0.71073
_diffrn_reflns_av_R_equivalents 0.0298
_diffrn_reflns_av_unetI/netI 0.0176
_diffrn_reflns_Laue_measured_fraction_full 0.998
_diffrn_reflns_Laue_measured_fraction_max 0.998
_diffrn_reflns_limit_h_max 11
_diffrn_reflns_limit_h_min -11
_diffrn_reflns_limit_k_max 15
_diffrn_reflns_limit_k_min -15
_diffrn_reflns_limit_l_max 25
_diffrn_reflns_limit_l_min -25
_diffrn_reflns_number 56452
_diffrn_reflns_point_group_measured_fraction_full 0.998
_diffrn_reflns_point_group_measured_fraction_max 0.998
_diffrn_reflns_theta_full 26.000
_diffrn_reflns_theta_max 26.372
_diffrn_reflns_theta_min 2.218
_diffrn_source 'microfocus sealed tube (Incoatec ImS)'
_exptl_absorpt_coefficient_mu 0.529
_exptl_absorpt_correction_T_max 0.7455
_exptl_absorpt_correction_T_min 0.6533
_exptl_absorpt_correction_type multi-scan
_exptl_absorpt_process_details 'SadAbs 2016/2 (Bruker AXS)'
_exptl_crystal_colour orange
_exptl_crystal_density_diffrn 1.247
_exptl_crystal_description block
_exptl_crystal_F_000 856
_exptl_crystal_size_max 0.29
_exptl_crystal_size_mid 0.285
_exptl_crystal_size_min 0.256
_refine_diff_density_max 0.508
_refine_diff_density_min -0.651
_refine_diff_density_rms 0.048
_refine_ls_extinction_method none
_refine_ls_goodness_of_fit_ref 1.081
_refine_ls_hydrogen_treatment constr
_refine_ls_matrix_type full
_refine_ls_number_parameters 471
_refine_ls_number_reflns 8743
_refine_ls_number_restraints 0
_refine_ls_restrained_S_all 1.081
_refine_ls_R_factor_all 0.0236
_refine_ls_R_factor_gt 0.0221
_refine_ls_shift/su_max 0.003
_refine_ls_shift/su_mean 0.000
_refine_ls_structure_factor_coef Fsqd
_refine_ls_weighting_details 'w=1/[\s^2^(Fo^2^)+(0.0231P)^2^+1.2169P] where P=(Fo^2^+2Fc^2^)/3'
_refine_ls_weighting_scheme calc
_refine_ls_wR_factor_gt 0.0549
_refine_ls_wR_factor_ref 0.0561
_reflns_Friedel_coverage 0.000
_reflns_number_gt 8342
_reflns_number_total 8743
_reflns_threshold_expression 'I > 2\s(I)'
_cod_data_source_file d0sc02283g2.cif
_cod_data_source_block test_a_CCDC8
_cod_original_cell_volume 2144.3(11)
_cod_database_code 1558759
_shelx_shelxl_version_number 2017/1
_shelx_space_group_comment
;
The symmetry employed for this shelxl refinement is uniquely defined
by the following loop, which should always be used as a source of
symmetry information in preference to the above space-group names.
They are only intended as comments.
;
_shelx_estimated_absorpt_t_min 0.862
_shelx_estimated_absorpt_t_max 0.877

loop_
_space_group_symop_operation_xyz
'x, y, z'
'-x, -y, -z'

loop_
_atom_site_label
_atom_site_type_symbol
_atom_site_fract_x
_atom_site_fract_y
_atom_site_fract_z
_atom_site_U_iso_or_equiv
_atom_site_adp_type
_atom_site_occupancy
_atom_site_site_symmetry_order
_atom_site_calc_flag
_atom_site_refinement_flags_posn
_atom_site_refinement_flags_adp
_atom_site_refinement_flags_occupancy
_atom_site_disorder_assembly
_atom_site_disorder_group
N1 N 0.57844(13) 0.58284(10) 0.33927(6) 0.0170(2) Uani 1 1 d . . . . .
B1 B 0.74347(18) 0.59507(14) 0.35267(8) 0.0175(3) Uani 1 1 d . . . . .
Cl1 Cl 0.56140(4) 0.67717(3) 0.18910(2) 0.02436(8) Uani 1 1 d . . . . .
Rh1 Rh 0.66002(2) 0.54637(2) 0.23974(2) 0.01496(4) Uani 1 1 d . . . . .
C1 C 0.57992(16) 0.45770(12) 0.30622(7) 0.0175(3) Uani 1 1 d . . . . .
P1 P 0.76686(4) 0.45625(3) 0.13888(2) 0.01933(8) Uani 1 1 d . . . . .
B2 B 0.24470(18) 0.16530(14) 0.22483(9) 0.0191(3) Uani 1 1 d . . . . .
C2 C 0.73516(16) 0.46376(12) 0.31497(7) 0.0177(3) Uani 1 1 d . . . . .
N2 N 0.35315(13) 0.16528(10) 0.27819(6) 0.0175(2) Uani 1 1 d . . . . .
C8 C 1.04398(16) 0.86263(13) 0.42432(8) 0.0217(3) Uani 1 1 d . . . . .
H8 H 1.089251 0.926631 0.410735 0.026 Uiso 1 1 calc R U . . .
C7 C 1.09282(16) 0.84702(13) 0.48613(8) 0.0220(3) Uani 1 1 d . . . . .
C6 C 1.02258(17) 0.75405(14) 0.50555(8) 0.0228(3) Uani 1 1 d . . . . .
H6 H 1.052904 0.742686 0.548168 0.027 Uiso 1 1 calc R U . . .
C5 C 0.90898(17) 0.67727(13) 0.46406(8) 0.0213(3) Uani 1 1 d . . . . .
C4 C 0.86122(16) 0.69190(12) 0.40029(7) 0.0180(3) Uani 1 1 d . . . . .
C3 C 0.82725(17) 0.36842(13) 0.30802(8) 0.0214(3) Uani 1 1 d . . . . .
H3A H 0.781435 0.298054 0.272525 0.032 Uiso 1 1 calc R U . . .
H3B H 0.836906 0.351971 0.352603 0.032 Uiso 1 1 calc R U . . .
H3C H 0.923872 0.392649 0.294382 0.032 Uiso 1 1 calc R U . . .
C9 C 0.93035(16) 0.78730(13) 0.38135(7) 0.0194(3) Uani 1 1 d . . . . .
C10 C 0.83666(19) 0.57899(15) 0.48918(9) 0.0296(4) Uani 1 1 d . . . . .
H10A H 0.730923 0.579085 0.487295 0.044 Uiso 1 1 calc R U . . .
H10B H 0.872430 0.589971 0.537115 0.044 Uiso 1 1 calc R U . . .
H10C H 0.859858 0.504364 0.459360 0.044 Uiso 1 1 calc R U . . .
C13 C 0.46010(17) 0.64829(13) 0.37229(8) 0.0214(3) Uani 1 1 d . . . . .
C12 C 0.88378(18) 0.81249(14) 0.31564(8) 0.0250(3) Uani 1 1 d . . . . .
H12A H 0.831250 0.741467 0.283138 0.038 Uiso 1 1 calc R U . . .
H12B H 0.969943 0.838959 0.294384 0.038 Uiso 1 1 calc R U . . .
H12C H 0.819878 0.873428 0.326686 0.038 Uiso 1 1 calc R U . . .
C11 C 1.21795(18) 0.92849(15) 0.53092(9) 0.0284(3) Uani 1 1 d . . . . .
H11A H 1.207882 0.930548 0.579505 0.043 Uiso 1 1 calc R U . . .
H11B H 1.216924 1.006999 0.526632 0.043 Uiso 1 1 calc R U . . .
H11C H 1.310162 0.900734 0.515664 0.043 Uiso 1 1 calc R U . . .
C16 C 0.32517(18) 0.62870(16) 0.32362(9) 0.0315(4) Uani 1 1 d . . . . .
H16A H 0.256046 0.681024 0.345940 0.047 Uiso 1 1 calc R U . . .
H16B H 0.279589 0.547645 0.313118 0.047 Uiso 1 1 calc R U . . .
H16C H 0.352936 0.644806 0.280459 0.047 Uiso 1 1 calc R U . . .
C15 C 0.5226(2) 0.77676(15) 0.39387(12) 0.0411(5) Uani 1 1 d . . . . .
H15A H 0.448475 0.823822 0.416305 0.062 Uiso 1 1 calc R U . . .
H15B H 0.551856 0.799086 0.352715 0.062 Uiso 1 1 calc R U . . .
H15C H 0.607536 0.790070 0.426495 0.062 Uiso 1 1 calc R U . . .
C23 C 0.81652(19) 0.31021(13) 0.13373(8) 0.0254(3) Uani 1 1 d . . . . .
H23 H 0.872311 0.320619 0.178716 0.030 Uiso 1 1 calc R U . . .
C22 C 0.4977(2) 0.39191(17) 0.06023(11) 0.0435(5) Uani 1 1 d . . . . .
H22A H 0.440816 0.395430 0.019424 0.065 Uiso 1 1 calc R U . . .
H22B H 0.455007 0.434608 0.102516 0.065 Uiso 1 1 calc R U . . .
H22C H 0.496540 0.310388 0.059289 0.065 Uiso 1 1 calc R U . . .
C21 C 0.7179(3) 0.3922(2) -0.01022(9) 0.0535(6) Uani 1 1 d . . . . .
H21A H 0.660211 0.405537 -0.047869 0.080 Uiso 1 1 calc R U . . .
H21B H 0.715464 0.308188 -0.017866 0.080 Uiso 1 1 calc R U . . .
H21C H 0.818860 0.427911 -0.009404 0.080 Uiso 1 1 calc R U . . .
C26 C 0.44813(15) 0.26819(13) 0.30973(8) 0.0185(3) Uani 1 1 d . . . . .
C25 C 0.6832(2) 0.22094(14) 0.13218(10) 0.0327(4) Uani 1 1 d . . . . .
H25A H 0.714329 0.154661 0.144712 0.049 Uiso 1 1 calc R U . . .
H25B H 0.635023 0.193630 0.085390 0.049 Uiso 1 1 calc R U . . .
H25C H 0.615100 0.257482 0.165452 0.049 Uiso 1 1 calc R U . . .
C24 C 0.9175(2) 0.25782(15) 0.07724(9) 0.0326(4) Uani 1 1 d . . . . .
H24A H 0.945489 0.185998 0.083821 0.049 Uiso 1 1 calc R U . . .
H24B H 1.004884 0.313819 0.080374 0.049 Uiso 1 1 calc R U . . .
H24C H 0.866524 0.240175 0.031437 0.049 Uiso 1 1 calc R U . . .
C14 C 0.4200(2) 0.60835(19) 0.43523(10) 0.0394(4) Uani 1 1 d . . . . .
H14A H 0.343947 0.651697 0.458902 0.059 Uiso 1 1 calc R U . . .
H14B H 0.506250 0.622840 0.467235 0.059 Uiso 1 1 calc R U . . .
H14C H 0.384010 0.524817 0.420033 0.059 Uiso 1 1 calc R U . . .
C20 C 0.6542(2) 0.44678(14) 0.05939(8) 0.0291(4) Uani 1 1 d . . . . .
H20 H 0.647517 0.529349 0.060952 0.035 Uiso 1 1 calc R U . . .
C19 C 1.05188(19) 0.55127(16) 0.18915(10) 0.0334(4) Uani 1 1 d . . . . .
H19A H 1.144199 0.594272 0.182519 0.050 Uiso 1 1 calc R U . . .
H19B H 1.068383 0.474059 0.191628 0.050 Uiso 1 1 calc R U . . .
H19C H 1.012746 0.594170 0.232422 0.050 Uiso 1 1 calc R U . . .
C17 C 0.94272(18) 0.53767(14) 0.12785(9) 0.0260(3) Uani 1 1 d . . . . .
H17 H 0.983359 0.490280 0.084913 0.031 Uiso 1 1 calc R U . . .
C18 C 0.9258(2) 0.65634(15) 0.11816(9) 0.0310(4) Uani 1 1 d . . . . .
H18A H 1.022282 0.699503 0.118165 0.047 Uiso 1 1 calc R U . . .
H18B H 0.872914 0.700573 0.156272 0.047 Uiso 1 1 calc R U . . .
H18C H 0.871392 0.644935 0.073851 0.047 Uiso 1 1 calc R U . . .
C30 C 0.38498(16) 0.05441(13) 0.29502(8) 0.0216(3) Uani 1 1 d . . . . .
C31 C 0.28898(17) -0.05515(13) 0.24941(9) 0.0266(3) Uani 1 1 d . . . . .
H31A H 0.321478 -0.124509 0.257518 0.040 Uiso 1 1 calc R U . . .
H31B H 0.296795 -0.059338 0.200393 0.040 Uiso 1 1 calc R U . . .
H31C H 0.187412 -0.051492 0.261218 0.040 Uiso 1 1 calc R U . . .
C32 C 0.54085(17) 0.03491(14) 0.27501(9) 0.0273(3) Uani 1 1 d . . . . .
H32A H 0.565177 -0.034984 0.285582 0.041 Uiso 1 1 calc R U . . .
H32B H 0.609193 0.102601 0.301465 0.041 Uiso 1 1 calc R U . . .
H32C H 0.547569 0.024686 0.225210 0.041 Uiso 1 1 calc R U . . .
C33 C 0.36010(18) 0.05880(15) 0.37097(9) 0.0278(3) Uani 1 1 d . . . . .
H33A H 0.338319 -0.020727 0.374102 0.042 Uiso 1 1 calc R U . . .
H33B H 0.278112 0.101789 0.386729 0.042 Uiso 1 1 calc R U . . .
H33C H 0.448059 0.098118 0.400380 0.042 Uiso 1 1 calc R U . . .
C34 C 0.52588(18) 0.28808(14) 0.37981(8) 0.0250(3) Uani 1 1 d . . . . .
H34A H 0.582789 0.365761 0.394407 0.038 Uiso 1 1 calc R U . . .
H34B H 0.591121 0.228975 0.376549 0.038 Uiso 1 1 calc R U . . .
H34C H 0.454153 0.282413 0.413934 0.038 Uiso 1 1 calc R U . . .
C35 C 0.11301(15) 0.06917(12) 0.18791(8) 0.0175(3) Uani 1 1 d . . . . .
C36 C -0.01380(16) 0.05473(12) 0.22308(8) 0.0183(3) Uani 1 1 d . . . . .
C37 C -0.13783(16) -0.01587(13) 0.18717(8) 0.0201(3) Uani 1 1 d . . . . .
H37 H -0.221166 -0.027407 0.212038 0.024 Uiso 1 1 calc R U . . .
C38 C -0.14336(16) -0.06996(13) 0.11607(8) 0.0205(3) Uani 1 1 d . . . . .
C39 C -0.01786(17) -0.05569(13) 0.08152(8) 0.0212(3) Uani 1 1 d . . . . .
H39 H -0.018899 -0.092700 0.032967 0.025 Uiso 1 1 calc R U . . .
C40 C 0.10953(16) 0.01164(13) 0.11638(8) 0.0205(3) Uani 1 1 d . . . . .
C41 C -0.01617(16) 0.11437(14) 0.29999(8) 0.0223(3) Uani 1 1 d . . . . .
H41A H -0.117281 0.115689 0.312912 0.034 Uiso 1 1 calc R U . . .
H41B H 0.033245 0.194407 0.310978 0.034 Uiso 1 1 calc R U . . .
H41C H 0.033987 0.071701 0.325976 0.034 Uiso 1 1 calc R U . . .
C42 C -0.28241(18) -0.13959(15) 0.07759(9) 0.0289(4) Uani 1 1 d . . . . .
H42A H -0.260413 -0.188570 0.031973 0.043 Uiso 1 1 calc R U . . .
H42B H -0.349868 -0.086316 0.071541 0.043 Uiso 1 1 calc R U . . .
H42C H -0.327180 -0.189058 0.104295 0.043 Uiso 1 1 calc R U . . .
C43 C 0.24466(18) 0.01995(16) 0.07627(9) 0.0310(4) Uani 1 1 d . . . . .
H43A H 0.218193 -0.011636 0.026354 0.047 Uiso 1 1 calc R U . . .
H43B H 0.315628 -0.024886 0.089559 0.047 Uiso 1 1 calc R U . . .
H43C H 0.287444 0.101740 0.087003 0.047 Uiso 1 1 calc R U . . .
C29 C 0.25371(17) 0.27394(13) 0.20103(8) 0.0234(3) Uani 1 1 d . . . . .
H29 H 0.182976 0.279212 0.167543 0.028 Uiso 1 1 calc R U . . .
C28 C 0.36136(17) 0.36284(13) 0.22712(8) 0.0219(3) Uani 1 1 d . . . . .
H28 H 0.372527 0.426684 0.208426 0.026 Uiso 1 1 calc R U . . .
C27 C 0.45854(16) 0.36136(12) 0.28271(8) 0.0183(3) Uani 1 1 d . . . . .

loop_
_atom_site_aniso_label
_atom_site_aniso_U_11
_atom_site_aniso_U_22
_atom_site_aniso_U_33
_atom_site_aniso_U_23
_atom_site_aniso_U_13
_atom_site_aniso_U_12
N1 0.0216(6) 0.0125(6) 0.0170(6) 0.0054(5) 0.0006(5) 0.0002(5)
B1 0.0215(8) 0.0167(8) 0.0155(7) 0.0080(6) -0.0012(6) -0.0009(6)
Cl1 0.0322(2) 0.02286(18) 0.02406(18) 0.01346(14) 0.00246(15) 0.01080(15)
Rh1 0.01969(6) 0.01123(6) 0.01456(6) 0.00535(4) -0.00212(4) 0.00123(4)
C1 0.0234(7) 0.0136(7) 0.0162(7) 0.0065(5) -0.0023(5) 0.0009(6)
P1 0.0280(2) 0.01534(18) 0.01520(17) 0.00438(14) -0.00167(15) 0.00596(15)
B2 0.0178(8) 0.0164(8) 0.0233(8) 0.0066(6) 0.0013(6) 0.0013(6)
C2 0.0225(7) 0.0163(7) 0.0158(7) 0.0083(5) -0.0033(5) 0.0001(6)
N2 0.0170(6) 0.0147(6) 0.0234(6) 0.0100(5) 0.0011(5) 0.0009(5)
C8 0.0221(7) 0.0168(7) 0.0238(8) 0.0041(6) 0.0028(6) -0.0022(6)
C7 0.0175(7) 0.0212(7) 0.0223(7) -0.0004(6) -0.0002(6) 0.0007(6)
C6 0.0241(8) 0.0256(8) 0.0174(7) 0.0050(6) -0.0027(6) 0.0029(6)
C5 0.0231(7) 0.0202(7) 0.0205(7) 0.0068(6) -0.0007(6) 0.0005(6)
C4 0.0195(7) 0.0161(7) 0.0176(7) 0.0044(5) -0.0002(5) 0.0008(5)
C3 0.0255(8) 0.0190(7) 0.0217(7) 0.0092(6) -0.0037(6) 0.0039(6)
C9 0.0217(7) 0.0167(7) 0.0184(7) 0.0037(6) 0.0021(6) 0.0011(6)
C10 0.0337(9) 0.0314(9) 0.0253(8) 0.0159(7) -0.0068(7) -0.0060(7)
C13 0.0228(7) 0.0192(7) 0.0225(7) 0.0061(6) 0.0037(6) 0.0040(6)
C12 0.0333(9) 0.0192(7) 0.0215(7) 0.0084(6) -0.0027(6) -0.0058(6)
C11 0.0234(8) 0.0282(8) 0.0264(8) 0.0003(7) -0.0034(6) -0.0038(7)
C16 0.0248(8) 0.0376(10) 0.0323(9) 0.0084(7) 0.0002(7) 0.0103(7)
C15 0.0320(9) 0.0189(8) 0.0655(13) 0.0003(8) 0.0105(9) 0.0051(7)
C23 0.0382(9) 0.0174(7) 0.0206(7) 0.0042(6) -0.0041(6) 0.0095(7)
C22 0.0543(12) 0.0347(10) 0.0401(11) 0.0159(8) -0.0286(9) -0.0049(9)
C21 0.0860(17) 0.0617(14) 0.0173(9) 0.0055(9) -0.0037(9) 0.0449(13)
C26 0.0177(7) 0.0177(7) 0.0207(7) 0.0077(6) -0.0006(5) 0.0003(5)
C25 0.0459(10) 0.0174(8) 0.0348(9) 0.0079(7) -0.0048(8) 0.0061(7)
C24 0.0467(10) 0.0264(9) 0.0251(8) 0.0030(7) -0.0016(7) 0.0191(8)
C14 0.0431(11) 0.0550(12) 0.0302(9) 0.0218(9) 0.0153(8) 0.0198(9)
C20 0.0468(10) 0.0241(8) 0.0174(7) 0.0053(6) -0.0061(7) 0.0128(7)
C19 0.0285(9) 0.0316(9) 0.0413(10) 0.0127(8) 0.0003(7) 0.0049(7)
C17 0.0312(8) 0.0228(8) 0.0263(8) 0.0088(6) 0.0076(7) 0.0084(6)
C18 0.0381(9) 0.0254(8) 0.0342(9) 0.0145(7) 0.0101(7) 0.0071(7)
C30 0.0178(7) 0.0177(7) 0.0344(8) 0.0158(6) 0.0006(6) 0.0023(6)
C31 0.0220(8) 0.0157(7) 0.0452(10) 0.0144(7) -0.0009(7) 0.0020(6)
C32 0.0189(7) 0.0245(8) 0.0434(10) 0.0172(7) 0.0025(7) 0.0040(6)
C33 0.0236(8) 0.0296(9) 0.0376(9) 0.0235(7) 0.0004(7) -0.0013(6)
C34 0.0282(8) 0.0255(8) 0.0232(8) 0.0135(6) -0.0043(6) -0.0044(6)
C35 0.0176(7) 0.0126(6) 0.0238(7) 0.0076(6) -0.0006(6) 0.0019(5)
C36 0.0199(7) 0.0149(7) 0.0219(7) 0.0076(6) 0.0003(6) 0.0040(5)
C37 0.0167(7) 0.0202(7) 0.0260(8) 0.0110(6) 0.0020(6) 0.0020(6)
C38 0.0207(7) 0.0149(7) 0.0268(8) 0.0091(6) -0.0034(6) -0.0006(6)
C39 0.0273(8) 0.0148(7) 0.0207(7) 0.0042(6) 0.0004(6) 0.0019(6)
C40 0.0213(7) 0.0171(7) 0.0247(8) 0.0083(6) 0.0029(6) 0.0024(6)
C41 0.0197(7) 0.0246(8) 0.0227(8) 0.0062(6) 0.0018(6) 0.0044(6)
C42 0.0273(8) 0.0270(8) 0.0319(9) 0.0134(7) -0.0077(7) -0.0073(7)
C43 0.0272(8) 0.0365(10) 0.0276(8) 0.0080(7) 0.0068(7) 0.0003(7)
C29 0.0234(8) 0.0196(7) 0.0283(8) 0.0110(6) -0.0076(6) -0.0004(6)
C28 0.0242(8) 0.0169(7) 0.0269(8) 0.0117(6) -0.0041(6) 0.0000(6)
C27 0.0193(7) 0.0150(7) 0.0201(7) 0.0062(5) -0.0015(6) -0.0009(5)

loop_
_atom_type_symbol
_atom_type_description
_atom_type_scat_dispersion_real
_atom_type_scat_dispersion_imag
_atom_type_scat_source
C C 0.0033 0.0016 'International Tables Vol C Tables 4.2.6.8 and 6.1.1.4'
H H 0.0000 0.0000 'International Tables Vol C Tables 4.2.6.8 and 6.1.1.4'
B B 0.0013 0.0007 'International Tables Vol C Tables 4.2.6.8 and 6.1.1.4'
N N 0.0061 0.0033 'International Tables Vol C Tables 4.2.6.8 and 6.1.1.4'
P P 0.1023 0.0942 'International Tables Vol C Tables 4.2.6.8 and 6.1.1.4'
Cl Cl 0.1484 0.1585 'International Tables Vol C Tables 4.2.6.8 and 6.1.1.4'
Rh Rh -1.1178 0.9187 'International Tables Vol C Tables 4.2.6.8 and 6.1.1.4'

loop_
_exptl_crystal_face_index_h
_exptl_crystal_face_index_k
_exptl_crystal_face_index_l
_exptl_crystal_face_perp_dist
-1.00 -2.00 -2.00 0.1230
-1.00 -2.00 1.00 0.1260
2.00 -1.00 -2.00 0.1140
1.00 0.00 -1.00 0.1060
1.00 1.00 -1.00 0.1710
-1.00 -1.00 1.00 0.1380
0.00 -1.00 0.00 0.0930
2.00 -1.00 -1.00 0.1240
1.00 -2.00 1.00 0.1470
-1.00 2.00 -1.00 0.1450
2.00 -2.00 1.00 0.1540
0.00 -1.00 1.00 0.1330
0.00 1.00 -1.00 0.1520
0.00 -1.00 2.00 0.1380
0.00 1.00 -2.00 0.1360
1.00 2.00 1.00 0.1670
0.00 1.00 1.00 0.1620
-1.00 1.00 1.00 0.0880
-1.00 1.00 -2.00 0.1130
1.00 -1.00 2.00 0.1630
2.00 1.00 2.00 0.1450
-2.00 -2.00 -1.00 0.1300
0.00 0.00 1.00 0.1270
0.00 0.00 -1.00 0.0810

loop_
_geom_angle_atom_site_label_1
_geom_angle_atom_site_label_2
_geom_angle_atom_site_label_3
_geom_angle
_geom_angle_site_symmetry_1
_geom_angle_site_symmetry_3
_geom_angle_publ_flag
C1 N1 C13 130.93(12) . . ?
C1 N1 B1 88.24(11) . . ?
C13 N1 B1 135.32(12) . . ?
C1 N1 Rh1 67.22(7) . . ?
C13 N1 Rh1 133.73(9) . . ?
B1 N1 Rh1 75.39(8) . . ?
N1 B1 C2 88.13(11) . . ?
N1 B1 C4 134.67(13) . . ?
C2 B1 C4 135.61(14) . . ?
N1 B1 C1 44.69(7) . . ?
C2 B1 C1 43.47(8) . . ?
C4 B1 C1 169.32(12) . . ?
N1 B1 Rh1 63.93(7) . . ?
C2 B1 Rh1 66.93(8) . . ?
C4 B1 Rh1 134.74(10) . . ?
C1 B1 Rh1 55.93(6) . . ?
C1 Rh1 N1 41.35(5) . . ?
C1 Rh1 C2 39.45(6) . . ?
N1 Rh1 C2 59.58(5) . . ?
C1 Rh1 B1 57.51(6) . . ?
N1 Rh1 B1 40.67(6) . . ?
C2 Rh1 B1 40.39(6) . . ?
C1 Rh1 P1 122.38(5) . . ?
N1 Rh1 P1 162.38(3) . . ?
C2 Rh1 P1 103.78(5) . . ?
B1 Rh1 P1 130.57(5) . . ?
C1 Rh1 Cl1 132.63(4) . . ?
N1 Rh1 Cl1 104.31(4) . . ?
C2 Rh1 Cl1 162.75(4) . . ?
B1 Rh1 Cl1 123.66(4) . . ?
P1 Rh1 Cl1 92.82(3) . . ?
C2 C1 N1 94.61(11) . . ?
C2 C1 C27 134.36(13) . . ?
N1 C1 C27 130.48(13) . . ?
C2 C1 Rh1 75.47(8) . . ?
N1 C1 Rh1 71.43(7) . . ?
C27 C1 Rh1 120.53(10) . . ?
C2 C1 B1 47.58(8) . . ?
N1 C1 B1 47.07(8) . . ?
C27 C1 B1 172.44(12) . . ?
Rh1 C1 B1 66.55(6) . . ?
C23 P1 C17 102.67(8) . . ?
C23 P1 C20 109.33(7) . . ?
C17 P1 C20 103.41(8) . . ?
C23 P1 Rh1 114.92(6) . . ?
C17 P1 Rh1 113.18(6) . . ?
C20 P1 Rh1 112.33(6) . . ?
N2 B2 C29 116.73(13) . . ?
N2 B2 C35 129.71(13) . . ?
C29 B2 C35 113.54(13) . . ?
C1 C2 C3 129.90(13) . . ?
C1 C2 B1 88.96(12) . . ?
C3 C2 B1 138.52(13) . . ?
C1 C2 Rh1 65.08(8) . . ?
C3 C2 Rh1 131.73(10) . . ?
B1 C2 Rh1 72.68(8) . . ?
C26 N2 B2 118.90(12) . . ?
C26 N2 C30 117.13(12) . . ?
B2 N2 C30 123.37(12) . . ?
C7 C8 C9 122.17(14) . . ?
C7 C8 H8 118.9 . . ?
C9 C8 H8 118.9 . . ?
C8 C7 C6 117.76(14) . . ?
C8 C7 C11 121.05(14) . . ?
C6 C7 C11 121.19(14) . . ?
C7 C6 C5 121.64(14) . . ?
C7 C6 H6 119.2 . . ?
C5 C6 H6 119.2 . . ?
C6 C5 C4 120.54(14) . . ?
C6 C5 C10 118.54(14) . . ?
C4 C5 C10 120.92(14) . . ?
C9 C4 C5 117.79(13) . . ?
C9 C4 B1 124.28(13) . . ?
C5 C4 B1 117.73(13) . . ?
C2 C3 H3A 109.5 . . ?
C2 C3 H3B 109.5 . . ?
H3A C3 H3B 109.5 . . ?
C2 C3 H3C 109.5 . . ?
H3A C3 H3C 109.5 . . ?
H3B C3 H3C 109.5 . . ?
C8 C9 C4 120.08(14) . . ?
C8 C9 C12 118.20(13) . . ?
C4 C9 C12 121.71(13) . . ?
C5 C10 H10A 109.5 . . ?
C5 C10 H10B 109.5 . . ?
H10A C10 H10B 109.5 . . ?
C5 C10 H10C 109.5 . . ?
H10A C10 H10C 109.5 . . ?
H10B C10 H10C 109.5 . . ?
N1 C13 C16 113.02(13) . . ?
N1 C13 C15 106.32(13) . . ?
C16 C13 C15 109.33(14) . . ?
N1 C13 C14 107.58(13) . . ?
C16 C13 C14 109.37(14) . . ?
C15 C13 C14 111.21(16) . . ?
C9 C12 H12A 109.5 . . ?
C9 C12 H12B 109.5 . . ?
H12A C12 H12B 109.5 . . ?
C9 C12 H12C 109.5 . . ?
H12A C12 H12C 109.5 . . ?
H12B C12 H12C 109.5 . . ?
C7 C11 H11A 109.5 . . ?
C7 C11 H11B 109.5 . . ?
H11A C11 H11B 109.5 . . ?
C7 C11 H11C 109.5 . . ?
H11A C11 H11C 109.5 . . ?
H11B C11 H11C 109.5 . . ?
C13 C16 H16A 109.5 . . ?
C13 C16 H16B 109.5 . . ?
H16A C16 H16B 109.5 . . ?
C13 C16 H16C 109.5 . . ?
H16A C16 H16C 109.5 . . ?
H16B C16 H16C 109.5 . . ?
C13 C15 H15A 109.5 . . ?
C13 C15 H15B 109.5 . . ?
H15A C15 H15B 109.5 . . ?
C13 C15 H15C 109.5 . . ?
H15A C15 H15C 109.5 . . ?
H15B C15 H15C 109.5 . . ?
C24 C23 C25 110.09(14) . . ?
C24 C23 P1 117.51(12) . . ?
C25 C23 P1 112.53(12) . . ?
C24 C23 H23 105.2 . . ?
C25 C23 H23 105.2 . . ?
P1 C23 H23 105.2 . . ?
C20 C22 H22A 109.5 . . ?
C20 C22 H22B 109.5 . . ?
H22A C22 H22B 109.5 . . ?
C20 C22 H22C 109.5 . . ?
H22A C22 H22C 109.5 . . ?
H22B C22 H22C 109.5 . . ?
C20 C21 H21A 109.5 . . ?
C20 C21 H21B 109.5 . . ?
H21A C21 H21B 109.5 . . ?
C20 C21 H21C 109.5 . . ?
H21A C21 H21C 109.5 . . ?
H21B C21 H21C 109.5 . . ?
C27 C26 N2 121.24(13) . . ?
C27 C26 C34 117.02(13) . . ?
N2 C26 C34 121.15(12) . . ?
C23 C25 H25A 109.5 . . ?
C23 C25 H25B 109.5 . . ?
H25A C25 H25B 109.5 . . ?
C23 C25 H25C 109.5 . . ?
H25A C25 H25C 109.5 . . ?
H25B C25 H25C 109.5 . . ?
C23 C24 H24A 109.5 . . ?
C23 C24 H24B 109.5 . . ?
H24A C24 H24B 109.5 . . ?
C23 C24 H24C 109.5 . . ?
H24A C24 H24C 109.5 . . ?
H24B C24 H24C 109.5 . . ?
C13 C14 H14A 109.5 . . ?
C13 C14 H14B 109.5 . . ?
H14A C14 H14B 109.5 . . ?
C13 C14 H14C 109.5 . . ?
H14A C14 H14C 109.5 . . ?
H14B C14 H14C 109.5 . . ?
C22 C20 C21 110.83(17) . . ?
C22 C20 P1 112.69(12) . . ?
C21 C20 P1 116.36(13) . . ?
C22 C20 H20 105.3 . . ?
C21 C20 H20 105.3 . . ?
P1 C20 H20 105.3 . . ?
C17 C19 H19A 109.5 . . ?
C17 C19 H19B 109.5 . . ?
H19A C19 H19B 109.5 . . ?
C17 C19 H19C 109.5 . . ?
H19A C19 H19C 109.5 . . ?
H19B C19 H19C 109.5 . . ?
C18 C17 C19 110.77(14) . . ?
C18 C17 P1 112.74(12) . . ?
C19 C17 P1 110.45(11) . . ?
C18 C17 H17 107.5 . . ?
C19 C17 H17 107.5 . . ?
P1 C17 H17 107.5 . . ?
C17 C18 H18A 109.5 . . ?
C17 C18 H18B 109.5 . . ?
H18A C18 H18B 109.5 . . ?
C17 C18 H18C 109.5 . . ?
H18A C18 H18C 109.5 . . ?
H18B C18 H18C 109.5 . . ?
N2 C30 C31 112.28(12) . . ?
N2 C30 C32 107.33(11) . . ?
C31 C30 C32 104.49(13) . . ?
N2 C30 C33 113.02(13) . . ?
C31 C30 C33 106.43(13) . . ?
C32 C30 C33 113.04(13) . . ?
C30 C31 H31A 109.5 . . ?
C30 C31 H31B 109.5 . . ?
H31A C31 H31B 109.5 . . ?
C30 C31 H31C 109.5 . . ?
H31A C31 H31C 109.5 . . ?
H31B C31 H31C 109.5 . . ?
C30 C32 H32A 109.5 . . ?
C30 C32 H32B 109.5 . . ?
H32A C32 H32B 109.5 . . ?
C30 C32 H32C 109.5 . . ?
H32A C32 H32C 109.5 . . ?
H32B C32 H32C 109.5 . . ?
C30 C33 H33A 109.5 . . ?
C30 C33 H33B 109.5 . . ?
H33A C33 H33B 109.5 . . ?
C30 C33 H33C 109.5 . . ?
H33A C33 H33C 109.5 . . ?
H33B C33 H33C 109.5 . . ?
C26 C34 H34A 109.5 . . ?
C26 C34 H34B 109.5 . . ?
H34A C34 H34B 109.5 . . ?
C26 C34 H34C 109.5 . . ?
H34A C34 H34C 109.5 . . ?
H34B C34 H34C 109.5 . . ?
C40 C35 C36 118.23(13) . . ?
C40 C35 B2 120.57(13) . . ?
C36 C35 B2 120.25(13) . . ?
C37 C36 C35 120.05(14) . . ?
C37 C36 C41 119.45(13) . . ?
C35 C36 C41 120.49(13) . . ?
C38 C37 C36 121.95(14) . . ?
C38 C37 H37 119.0 . . ?
C36 C37 H37 119.0 . . ?
C37 C38 C39 117.80(14) . . ?
C37 C38 C42 120.85(14) . . ?
C39 C38 C42 121.34(14) . . ?
C38 C39 C40 121.62(14) . . ?
C38 C39 H39 119.2 . . ?
C40 C39 H39 119.2 . . ?
C39 C40 C35 120.29(14) . . ?
C39 C40 C43 119.09(14) . . ?
C35 C40 C43 120.61(14) . . ?
C36 C41 H41A 109.5 . . ?
C36 C41 H41B 109.5 . . ?
H41A C41 H41B 109.5 . . ?
C36 C41 H41C 109.5 . . ?
H41A C41 H41C 109.5 . . ?
H41B C41 H41C 109.5 . . ?
C38 C42 H42A 109.5 . . ?
C38 C42 H42B 109.5 . . ?
H42A C42 H42B 109.5 . . ?
C38 C42 H42C 109.5 . . ?
H42A C42 H42C 109.5 . . ?
H42B C42 H42C 109.5 . . ?
C40 C43 H43A 109.5 . . ?
C40 C43 H43B 109.5 . . ?
H43A C43 H43B 109.5 . . ?
C40 C43 H43C 109.5 . . ?
H43A C43 H43C 109.5 . . ?
H43B C43 H43C 109.5 . . ?
C28 C29 B2 120.43(14) . . ?
C28 C29 H29 119.8 . . ?
B2 C29 H29 119.8 . . ?
C29 C28 C27 120.18(13) . . ?
C29 C28 H28 119.9 . . ?
C27 C28 H28 119.9 . . ?
C26 C27 C28 121.41(13) . . ?
C26 C27 C1 120.67(13) . . ?
C28 C27 C1 117.68(13) . . ?

loop_
_geom_bond_atom_site_label_1
_geom_bond_atom_site_label_2
_geom_bond_distance
_geom_bond_site_symmetry_2
_geom_bond_publ_flag
N1 C1 1.4682(18) . ?
N1 C13 1.4876(19) . ?
N1 B1 1.528(2) . ?
N1 Rh1 2.1067(14) . ?
B1 C2 1.540(2) . ?
B1 C4 1.572(2) . ?
B1 C1 2.087(2) . ?
B1 Rh1 2.2694(18) . ?
Cl1 Rh1 2.3721(5) . ?
Rh1 C1 2.0491(15) . ?
Rh1 C2 2.1871(14) . ?
Rh1 P1 2.3192(7) . ?
C1 C2 1.436(2) . ?
C1 C27 1.478(2) . ?
P1 C23 1.8541(16) . ?
P1 C17 1.8543(18) . ?
P1 C20 1.8580(17) . ?
B2 N2 1.454(2) . ?
B2 C29 1.520(2) . ?
B2 C35 1.583(2) . ?
C2 C3 1.493(2) . ?
N2 C26 1.4061(19) . ?
N2 C30 1.5357(18) . ?
C8 C7 1.387(2) . ?
C8 C9 1.398(2) . ?
C8 H8 0.9500 . ?
C7 C6 1.392(2) . ?
C7 C11 1.512(2) . ?
C6 C5 1.393(2) . ?
C6 H6 0.9500 . ?
C5 C4 1.415(2) . ?
C5 C10 1.516(2) . ?
C4 C9 1.408(2) . ?
C3 H3A 0.9800 . ?
C3 H3B 0.9800 . ?
C3 H3C 0.9800 . ?
C9 C12 1.508(2) . ?
C10 H10A 0.9800 . ?
C10 H10B 0.9800 . ?
C10 H10C 0.9800 . ?
C13 C16 1.521(2) . ?
C13 C15 1.523(2) . ?
C13 C14 1.524(2) . ?
C12 H12A 0.9800 . ?
C12 H12B 0.9800 . ?
C12 H12C 0.9800 . ?
C11 H11A 0.9800 . ?
C11 H11B 0.9800 . ?
C11 H11C 0.9800 . ?
C16 H16A 0.9800 . ?
C16 H16B 0.9800 . ?
C16 H16C 0.9800 . ?
C15 H15A 0.9800 . ?
C15 H15B 0.9800 . ?
C15 H15C 0.9800 . ?
C23 C24 1.534(2) . ?
C23 C25 1.534(2) . ?
C23 H23 1.0000 . ?
C22 C20 1.524(3) . ?
C22 H22A 0.9800 . ?
C22 H22B 0.9800 . ?
C22 H22C 0.9800 . ?
C21 C20 1.534(3) . ?
C21 H21A 0.9800 . ?
C21 H21B 0.9800 . ?
C21 H21C 0.9800 . ?
C26 C27 1.383(2) . ?
C26 C34 1.511(2) . ?
C25 H25A 0.9800 . ?
C25 H25B 0.9800 . ?
C25 H25C 0.9800 . ?
C24 H24A 0.9800 . ?
C24 H24B 0.9800 . ?
C24 H24C 0.9800 . ?
C14 H14A 0.9800 . ?
C14 H14B 0.9800 . ?
C14 H14C 0.9800 . ?
C20 H20 1.0000 . ?
C19 C17 1.535(2) . ?
C19 H19A 0.9800 . ?
C19 H19B 0.9800 . ?
C19 H19C 0.9800 . ?
C17 C18 1.530(2) . ?
C17 H17 1.0000 . ?
C18 H18A 0.9800 . ?
C18 H18B 0.9800 . ?
C18 H18C 0.9800 . ?
C30 C31 1.536(2) . ?
C30 C32 1.537(2) . ?
C30 C33 1.542(2) . ?
C31 H31A 0.9800 . ?
C31 H31B 0.9800 . ?
C31 H31C 0.9800 . ?
C32 H32A 0.9800 . ?
C32 H32B 0.9800 . ?
C32 H32C 0.9800 . ?
C33 H33A 0.9800 . ?
C33 H33B 0.9800 . ?
C33 H33C 0.9800 . ?
C34 H34A 0.9800 . ?
C34 H34B 0.9800 . ?
C34 H34C 0.9800 . ?
C35 C40 1.405(2) . ?
C35 C36 1.408(2) . ?
C36 C37 1.392(2) . ?
C36 C41 1.510(2) . ?
C37 C38 1.389(2) . ?
C37 H37 0.9500 . ?
C38 C39 1.390(2) . ?
C38 C42 1.510(2) . ?
C39 C40 1.395(2) . ?
C39 H39 0.9500 . ?
C40 C43 1.517(2) . ?
C41 H41A 0.9800 . ?
C41 H41B 0.9800 . ?
C41 H41C 0.9800 . ?
C42 H42A 0.9800 . ?
C42 H42B 0.9800 . ?
C42 H42C 0.9800 . ?
C43 H43A 0.9800 . ?
C43 H43B 0.9800 . ?
C43 H43C 0.9800 . ?
C29 C28 1.347(2) . ?
C29 H29 0.9500 . ?
C28 C27 1.426(2) . ?
C28 H28 0.9500 . ?

loop_
_geom_torsion_atom_site_label_1
_geom_torsion_atom_site_label_2
_geom_torsion_atom_site_label_3
_geom_torsion_atom_site_label_4
_geom_torsion
_geom_torsion_site_symmetry_1
_geom_torsion_site_symmetry_2
_geom_torsion_site_symmetry_3
_geom_torsion_site_symmetry_4
_geom_torsion_publ_flag
C1 N1 B1 C2 1.77(10) . . . . ?
C13 N1 B1 C2 156.06(15) . . . . ?
Rh1 N1 B1 C2 -65.13(8) . . . . ?
C1 N1 B1 C4 -164.90(16) . . . . ?
C13 N1 B1 C4 -10.6(3) . . . . ?
Rh1 N1 B1 C4 128.19(17) . . . . ?
C13 N1 B1 C1 154.29(19) . . . . ?
Rh1 N1 B1 C1 -66.90(7) . . . . ?
C1 N1 B1 Rh1 66.90(7) . . . . ?
C13 N1 B1 Rh1 -138.80(16) . . . . ?
C13 N1 C1 C2 -158.10(14) . . . . ?
B1 N1 C1 C2 -1.90(11) . . . . ?
Rh1 N1 C1 C2 72.98(8) . . . . ?
C13 N1 C1 C27 14.2(2) . . . . ?
B1 N1 C1 C27 170.42(15) . . . . ?
Rh1 N1 C1 C27 -114.69(15) . . . . ?
C13 N1 C1 Rh1 128.92(14) . . . . ?
B1 N1 C1 Rh1 -74.89(8) . . . . ?
C13 N1 C1 B1 -156.19(18) . . . . ?
Rh1 N1 C1 B1 74.89(8) . . . . ?
N1 C1 C2 C3 165.92(14) . . . . ?
C27 C1 C2 C3 -5.9(3) . . . . ?
Rh1 C1 C2 C3 -124.62(15) . . . . ?
B1 C1 C2 C3 164.0(2) . . . . ?
N1 C1 C2 B1 1.89(11) . . . . ?
C27 C1 C2 B1 -169.94(16) . . . . ?
Rh1 C1 C2 B1 71.34(8) . . . . ?
N1 C1 C2 Rh1 -69.45(8) . . . . ?
C27 C1 C2 Rh1 118.72(17) . . . . ?
B1 C1 C2 Rh1 -71.34(8) . . . . ?
N1 B1 C2 C1 -1.81(10) . . . . ?
C4 B1 C2 C1 164.64(17) . . . . ?
Rh1 B1 C2 C1 -64.17(8) . . . . ?
N1 B1 C2 C3 -163.23(17) . . . . ?
C4 B1 C2 C3 3.2(3) . . . . ?
C1 B1 C2 C3 -161.4(2) . . . . ?
Rh1 B1 C2 C3 134.41(19) . . . . ?
N1 B1 C2 Rh1 62.36(7) . . . . ?
C4 B1 C2 Rh1 -131.20(18) . . . . ?
C1 B1 C2 Rh1 64.17(8) . . . . ?
C29 B2 N2 C26 6.9(2) . . . . ?
C35 B2 N2 C26 -171.35(14) . . . . ?
C29 B2 N2 C30 -163.99(13) . . . . ?
C35 B2 N2 C30 17.8(2) . . . . ?
C9 C8 C7 C6 -1.3(2) . . . . ?
C9 C8 C7 C11 178.78(14) . . . . ?
C8 C7 C6 C5 1.3(2) . . . . ?
C11 C7 C6 C5 -178.81(14) . . . . ?
C7 C6 C5 C4 0.0(2) . . . . ?
C7 C6 C5 C10 -179.25(15) . . . . ?
C6 C5 C4 C9 -1.2(2) . . . . ?
C10 C5 C4 C9 177.99(14) . . . . ?
C6 C5 C4 B1 173.98(14) . . . . ?
C10 C5 C4 B1 -6.8(2) . . . . ?
N1 B1 C4 C9 -85.9(2) . . . . ?
C2 B1 C4 C9 113.38(19) . . . . ?
C1 B1 C4 C9 -167.1(6) . . . . ?
Rh1 B1 C4 C9 10.4(2) . . . . ?
N1 B1 C4 C5 99.30(19) . . . . ?
C2 B1 C4 C5 -61.5(2) . . . . ?
C1 B1 C4 C5 18.1(7) . . . . ?
Rh1 B1 C4 C5 -164.39(12) . . . . ?
C7 C8 C9 C4 0.1(2) . . . . ?
C7 C8 C9 C12 179.22(14) . . . . ?
C5 C4 C9 C8 1.2(2) . . . . ?
B1 C4 C9 C8 -173.67(14) . . . . ?
C5 C4 C9 C12 -177.91(14) . . . . ?
B1 C4 C9 C12 7.2(2) . . . . ?
C1 N1 C13 C16 -57.2(2) . . . . ?
B1 N1 C13 C16 157.80(15) . . . . ?
Rh1 N1 C13 C16 39.69(19) . . . . ?
C1 N1 C13 C15 -177.16(15) . . . . ?
B1 N1 C13 C15 37.9(2) . . . . ?
Rh1 N1 C13 C15 -80.25(17) . . . . ?
C1 N1 C13 C14 63.6(2) . . . . ?
B1 N1 C13 C14 -81.4(2) . . . . ?
Rh1 N1 C13 C14 160.53(12) . . . . ?
C17 P1 C23 C24 -43.17(14) . . . . ?
C20 P1 C23 C24 66.15(15) . . . . ?
Rh1 P1 C23 C24 -166.49(11) . . . . ?
C17 P1 C23 C25 -172.62(12) . . . . ?
C20 P1 C23 C25 -63.30(14) . . . . ?
Rh1 P1 C23 C25 64.06(12) . . . . ?
B2 N2 C26 C27 -12.0(2) . . . . ?
C30 N2 C26 C27 159.44(13) . . . . ?
B2 N2 C26 C34 158.92(14) . . . . ?
C30 N2 C26 C34 -29.62(19) . . . . ?
C23 P1 C20 C22 76.41(14) . . . . ?
C17 P1 C20 C22 -174.77(13) . . . . ?
Rh1 P1 C20 C22 -52.41(14) . . . . ?
C23 P1 C20 C21 -53.18(17) . . . . ?
C17 P1 C20 C21 55.64(17) . . . . ?
Rh1 P1 C20 C21 178.01(14) . . . . ?
C23 P1 C17 C18 170.49(12) . . . . ?
C20 P1 C17 C18 56.77(13) . . . . ?
Rh1 P1 C17 C18 -65.03(13) . . . . ?
C23 P1 C17 C19 -64.99(13) . . . . ?
C20 P1 C17 C19 -178.71(11) . . . . ?
Rh1 P1 C17 C19 59.49(12) . . . . ?
C26 N2 C30 C31 -171.30(13) . . . . ?
B2 N2 C30 C31 -0.26(19) . . . . ?
C26 N2 C30 C32 -57.02(17) . . . . ?
B2 N2 C30 C32 114.02(15) . . . . ?
C26 N2 C30 C33 68.30(16) . . . . ?
B2 N2 C30 C33 -120.67(15) . . . . ?
N2 B2 C35 C40 -115.42(18) . . . . ?
C29 B2 C35 C40 66.28(18) . . . . ?
N2 B2 C35 C36 75.9(2) . . . . ?
C29 B2 C35 C36 -102.36(16) . . . . ?
C40 C35 C36 C37 0.6(2) . . . . ?
B2 C35 C36 C37 169.48(13) . . . . ?
C40 C35 C36 C41 179.91(13) . . . . ?
B2 C35 C36 C41 -11.2(2) . . . . ?
C35 C36 C37 C38 -2.7(2) . . . . ?
C41 C36 C37 C38 177.98(13) . . . . ?
C36 C37 C38 C39 2.7(2) . . . . ?
C36 C37 C38 C42 -175.90(14) . . . . ?
C37 C38 C39 C40 -0.7(2) . . . . ?
C42 C38 C39 C40 177.88(14) . . . . ?
C38 C39 C40 C35 -1.3(2) . . . . ?
C38 C39 C40 C43 177.60(14) . . . . ?
C36 C35 C40 C39 1.3(2) . . . . ?
B2 C35 C40 C39 -167.52(13) . . . . ?
C36 C35 C40 C43 -177.52(14) . . . . ?
B2 C35 C40 C43 13.6(2) . . . . ?
N2 B2 C29 C28 2.4(2) . . . . ?
C35 B2 C29 C28 -179.08(14) . . . . ?
B2 C29 C28 C27 -6.8(2) . . . . ?
N2 C26 C27 C28 7.8(2) . . . . ?
C34 C26 C27 C28 -163.51(14) . . . . ?
N2 C26 C27 C1 -166.36(13) . . . . ?
C34 C26 C27 C1 22.3(2) . . . . ?
C29 C28 C27 C26 2.0(2) . . . . ?
C29 C28 C27 C1 176.30(15) . . . . ?
C2 C1 C27 C26 48.7(2) . . . . ?
N1 C1 C27 C26 -120.54(17) . . . . ?
Rh1 C1 C27 C26 148.48(12) . . . . ?
C2 C1 C27 C28 -125.62(17) . . . . ?
N1 C1 C27 C28 65.1(2) . . . . ?
Rh1 C1 C27 C28 -25.87(18) . . . . ?
